data_7131799
loop_
_publ_author_name
'Singh, Akash'
'Crace, Ethan'
'Xie, Yi'
'Mitzi, David B.'

_publ_section_title
;
 A two-dimensional lead-free hybrid perovskite semiconductor with reduced
 melting temperature.
;
_journal_issue 53
_journal_name_full 'Chemical communications (Cambridge, England)'
_journal_page_first 8302
_journal_page_last 8305
_journal_paper_doi 10.1039/d3cc01788e
_journal_volume 59
_journal_year 2023
_chemical_formula_moiety 'I4 Sn, 2(C7 H18 N)'
_chemical_formula_sum 'C14 H36 I4 N2 Sn'
_chemical_formula_weight 858.74
_chemical_name_systematic 'catena-[bis(heptan-2-ammonium) bis(mu-iodo)-diiodo-tin]'
_chemical_properties_physical Air-sensitive,Moisture-sensitive,Oxygen-sensitive
_space_group_crystal_system orthorhombic
_space_group_IT_number 61
_space_group_name_Hall '-P 2ac 2ab'
_space_group_name_H-M_alt 'P b c a'
_atom_sites_solution_hydrogens geom
_atom_sites_solution_primary iterative
_audit_creation_date 2023-01-10
_audit_creation_method
;
Olex2 1.5
(compiled 2022.04.07 svn.rca3783a0 for OlexSys, GUI svn.r6498)
;
_audit_update_record
;
2023-04-10 deposited with the CCDC.	2023-06-09 downloaded from the CCDC.
;
_cell_angle_alpha 90
_cell_angle_beta 90
_cell_angle_gamma 90
_cell_formula_units_Z 4
_cell_length_a 9.04641(16)
_cell_length_b 8.47695(15)
_cell_length_c 34.0759(7)
_cell_measurement_reflns_used 31503
_cell_measurement_temperature 80.0(8)
_cell_measurement_theta_max 30.9320
_cell_measurement_theta_min 2.3930
_cell_volume 2613.14(8)
_computing_cell_refinement 'CrysAlisPro 1.171.41.95a (Rigaku OD, 2021)'
_computing_data_collection 'CrysAlisPro 1.171.41.95a (Rigaku OD, 2021)'
_computing_data_reduction 'CrysAlisPro 1.171.41.95a (Rigaku OD, 2021)'
_computing_molecular_graphics 'Olex2 1.5 (Dolomanov et al., 2009)'
_computing_publication_material 'Olex2 1.5 (Dolomanov et al., 2009)'
_computing_structure_refinement 'XL  (Sheldrick, 2008)'
_computing_structure_solution 'olex2.solve 1.3 (Bourhis et al., 2015)'
_diffrn_ambient_environment N~2~
_diffrn_ambient_temperature 80.0(8)
_diffrn_detector 'Hybrid Pixel Array Detector'
_diffrn_detector_area_resol_mean 10.0000
_diffrn_detector_type HyPix
_diffrn_measured_fraction_theta_full 1.000
_diffrn_measured_fraction_theta_max 1.000
_diffrn_measurement_details
;
List of Runs (angles in degrees, time in seconds):

  # Type    Start    End  Width  t~exp~   \w     \q     \k     \f   Frames
#--------------------------------------------------------------------------
  1  \w     -8.00  78.40   0.80   50.00    --    4.40  19.00  60.00  108
  2  \w    -18.00  70.00   0.80   50.00    --   -5.65  25.00 -70.33  110
  3  \w    -24.00  42.40   0.80   50.00    --    4.40  90.00-139.00   83
  4  \w    -18.00  67.60   0.80   50.00    --   -5.65  37.00 120.00  107
  5  \w    -18.00  67.60   0.80   50.00    --   -5.65  37.00  30.00  107
  6  \w    -18.00  70.00   0.80   50.00    --   -5.65  19.00-120.00  110
  7  \w    -18.00  67.60   0.80   50.00    --   -5.65  31.00-172.29  107
  8  \w    -18.00  67.60   0.80   50.00    --   -5.65  37.00 -30.00  107
  9  \w    -18.00  68.40   0.80   50.00    --   -5.65  32.00  81.23  108
 10  \w    -18.00  67.60   0.80   50.00    --   -5.65  31.00-100.42  107
 11  \w    -23.00  27.40   0.80   50.00    --   -5.65 -99.00-120.00   63
 12  \w    -42.00  32.40   0.80   50.00    --    4.40 -90.00 106.00   93
 13  \w    -41.00  21.40   0.80   50.00    --   -5.65 -90.00 106.00   78
 14  \w    -34.00  42.00   0.80   50.00    --   -5.65  90.00-139.00   95
 15  \w    -46.00  -2.00   0.80   50.00    --   -5.65 111.00 -49.37   55
 16  \w    -47.00  -5.40   0.80   50.00    --   -5.65 113.00  44.20   52
 17  \w    -47.00  -5.40   0.80   50.00    --   -5.65 113.00-129.55   52
;
_diffrn_measurement_device 'four-circle diffractometer'
_diffrn_measurement_device_type 'XtaLAB Synergy, Single source at offset/far, HyPix'
_diffrn_measurement_method '\w scans'
_diffrn_orient_matrix_type 'CrysAlisPro convention (1999,Acta A55,543-557)'
_diffrn_orient_matrix_UB_11 0.0091980000
_diffrn_orient_matrix_UB_12 -0.0396032000
_diffrn_orient_matrix_UB_13 -0.0181712000
_diffrn_orient_matrix_UB_21 -0.0557731000
_diffrn_orient_matrix_UB_22 -0.0547124000
_diffrn_orient_matrix_UB_23 0.0053920000
_diffrn_orient_matrix_UB_31 -0.0543410000
_diffrn_orient_matrix_UB_32 0.0493718000
_diffrn_orient_matrix_UB_33 -0.0086097000
_diffrn_radiation_monochromator mirror
_diffrn_radiation_probe x-ray
_diffrn_radiation_type 'Mo K\a'
_diffrn_radiation_wavelength 0.71073
_diffrn_reflns_av_R_equivalents 0.0741
_diffrn_reflns_av_unetI/netI 0.0188
_diffrn_reflns_Laue_measured_fraction_full 1.000
_diffrn_reflns_Laue_measured_fraction_max 1.000
_diffrn_reflns_limit_h_max 11
_diffrn_reflns_limit_h_min -11
_diffrn_reflns_limit_k_max 11
_diffrn_reflns_limit_k_min -11
_diffrn_reflns_limit_l_max 44
_diffrn_reflns_limit_l_min -44
_diffrn_reflns_number 103955
_diffrn_reflns_point_group_measured_fraction_full 1.000
_diffrn_reflns_point_group_measured_fraction_max 1.000
_diffrn_reflns_theta_full 25.242
_diffrn_reflns_theta_max 27.872
_diffrn_reflns_theta_min 2.391
_diffrn_source 'micro-focus sealed X-ray tube'
_diffrn_source_type 'PhotonJet (Mo) X-ray Source'
_exptl_absorpt_coefficient_mu 5.702
_exptl_absorpt_correction_T_max 0.975
_exptl_absorpt_correction_T_min 0.441
_exptl_absorpt_correction_type gaussian
_exptl_absorpt_process_details
;
CrysAlisPro 1.171.41.95a (Rigaku Oxford Diffraction, 2021)
Numerical absorption correction based on gaussian integration over
a multifaceted crystal model
Empirical absorption correction using spherical harmonics,
implemented in SCALE3 ABSPACK scaling algorithm.
;
_exptl_crystal_colour 'clear dark red'
_exptl_crystal_colour_lustre clear
_exptl_crystal_colour_modifier dark
_exptl_crystal_colour_primary red
_exptl_crystal_density_diffrn 2.183
_exptl_crystal_description plate
_exptl_crystal_F_000 1584
_exptl_crystal_preparation
'Crystals were grown by slow cooling tin (II) iodide and racemic 2-aminoheptane in hydroiodic acid with hypophosphorous acid as a stabilizer. Samples were left sealed until use.'
_exptl_crystal_recrystallization_method 'See preparation details.'
_exptl_crystal_size_max 0.135
_exptl_crystal_size_mid 0.08
_exptl_crystal_size_min 0.009
_exptl_crystal_size_rad 0.400
_refine_diff_density_max 1.434
_refine_diff_density_min -1.421
_refine_diff_density_rms 0.186
_refine_ls_extinction_method none
_refine_ls_goodness_of_fit_ref 1.478
_refine_ls_hydrogen_treatment constr
_refine_ls_matrix_type full
_refine_ls_number_parameters 100
_refine_ls_number_reflns 3117
_refine_ls_number_restraints 0
_refine_ls_restrained_S_all 1.478
_refine_ls_R_factor_all 0.0534
_refine_ls_R_factor_gt 0.0470
_refine_ls_shift/su_max 0.001
_refine_ls_shift/su_mean 0.000
_refine_ls_structure_factor_coef Fsqd
_refine_ls_weighting_details 'w=1/[\s^2^(Fo^2^)+34.3898P] where P=(Fo^2^+2Fc^2^)/3'
_refine_ls_weighting_scheme calc
_refine_ls_wR_factor_gt 0.0929
_refine_ls_wR_factor_ref 0.0944
_reflns_Friedel_coverage 0.000
_reflns_number_gt 2818
_reflns_number_total 3117
_reflns_threshold_expression 'I > 2\s(I)'
_cod_data_source_file d3cc01788e2.cif
_cod_data_source_block ec1-187_akash_1mehasni_80k
_cod_original_cell_volume 2613.15(9)
_cod_database_code 7131799
_shelx_shelxl_version_number 2018/3
_chemical_oxdiff_formula 'C N Sn I'
_shelx_space_group_comment
;
The symmetry employed for this shelxl refinement is uniquely defined
by the following loop, which should always be used as a source of
symmetry information in preference to the above space-group names.
They are only intended as comments.
;
_shelx_estimated_absorpt_t_max 0.950
_shelx_estimated_absorpt_t_min 0.513
_olex2_refinement_description
;
1.a Ternary CH refined with riding coordinates:
 C6(H6)
1.b Secondary CH2 refined with riding coordinates:
 C8(H8A,H8B), C9(H9A,H9B), C10(H10A,H10B), C2(H2A,H2B)
1.c Idealised Me refined as rotating group:
 N1(H1A,H1B,H1C), C5(H5A,H5B,H5C), C3(H3A,H3B,H3C)
;
_olex2_exptl_crystal_mounting_method
'Samples, still in the mother liquor, were opened in air and crystals were coated in paratone oil and transfered to a glass slide. Crystals were mounted on a Mitegen loop using paratone oil and quickly placed under a stream of nitrogen for screening and collection. '
_olex2_submission_special_instructions 'No special instructions were received'
_oxdiff_exptl_absorpt_empirical_details
;
Empirical correction (ABSPACK) includes:
- Absorption correction using spherical harmonics
- Frame scaling
;
_oxdiff_exptl_absorpt_empirical_full_max 1.277
_oxdiff_exptl_absorpt_empirical_full_min 0.710

loop_
_space_group_symop_operation_xyz
'x, y, z'
'-x+1/2, -y, z+1/2'
'x+1/2, -y+1/2, -z'
'-x, y+1/2, -z+1/2'
'-x, -y, -z'
'x-1/2, y, -z-1/2'
'-x-1/2, y-1/2, z'
'x, -y-1/2, z-1/2'

loop_
_atom_site_label
_atom_site_type_symbol
_atom_site_fract_x
_atom_site_fract_y
_atom_site_fract_z
_atom_site_U_iso_or_equiv
_atom_site_adp_type
_atom_site_occupancy
_atom_site_site_symmetry_order
_atom_site_calc_flag
_atom_site_refinement_flags_posn
_atom_site_refinement_flags_adp
_atom_site_refinement_flags_occupancy
_atom_site_disorder_assembly
_atom_site_disorder_group
I1 I 0.80545(5) 0.68957(5) 0.49798(2) 0.01820(11) Uani 1 1 d . . . . .
Sn2 Sn 0.500000 0.500000 0.500000 0.01906(15) Uani 1 2 d S . P . .
I2 I 0.47933(6) 0.49577(7) 0.40776(2) 0.02580(13) Uani 1 1 d . . . . .
N1 N 0.1002(8) 0.5860(8) 0.42395(19) 0.0265(15) Uani 1 1 d . . . . .
H1A H 0.060999 0.683332 0.419691 0.032 Uiso 1 1 calc R U . . .
H1B H 0.200576 0.593027 0.424595 0.032 Uiso 1 1 calc R U . . .
H1C H 0.066845 0.547666 0.447266 0.032 Uiso 1 1 calc R U . . .
C6 C 0.0541(10) 0.4760(10) 0.3911(2) 0.0270(17) Uani 1 1 d . . . . .
H6 H 0.109802 0.374519 0.393486 0.032 Uiso 1 1 calc R U . . .
C8 C 0.0889(12) 0.4502(12) 0.3177(3) 0.040(2) Uani 1 1 d . . . . .
H8A H -0.013021 0.408637 0.315381 0.048 Uiso 1 1 calc R U . . .
H8B H 0.155958 0.359516 0.321973 0.048 Uiso 1 1 calc R U . . .
C9 C 0.1309(13) 0.5320(14) 0.2795(3) 0.045(3) Uani 1 1 d . . . . .
H9A H 0.068867 0.627556 0.276695 0.054 Uiso 1 1 calc R U . . .
H9B H 0.234945 0.567305 0.281586 0.054 Uiso 1 1 calc R U . . .
C10 C 0.0973(10) 0.5588(11) 0.3525(2) 0.0298(18) Uani 1 1 d . . . . .
H10A H 0.030580 0.649653 0.348186 0.036 Uiso 1 1 calc R U . . .
H10B H 0.199338 0.599915 0.354902 0.036 Uiso 1 1 calc R U . . .
C5 C -0.1077(10) 0.4441(13) 0.3948(3) 0.038(2) Uani 1 1 d . . . . .
H5A H -0.127042 0.388760 0.419529 0.057 Uiso 1 1 calc R U . . .
H5B H -0.140295 0.378500 0.372767 0.057 Uiso 1 1 calc R U . . .
H5C H -0.161945 0.544184 0.394532 0.057 Uiso 1 1 calc R U . . .
C3 C 0.1502(17) 0.516(2) 0.2055(3) 0.080(5) Uani 1 1 d . . . . .
H3A H 0.128580 0.444993 0.183505 0.121 Uiso 1 1 calc R U . . .
H3B H 0.255132 0.544438 0.205065 0.121 Uiso 1 1 calc R U . . .
H3C H 0.089888 0.611401 0.203161 0.121 Uiso 1 1 calc R U . . .
C2 C 0.1155(17) 0.4354(16) 0.2428(3) 0.065(4) Uani 1 1 d . . . . .
H2A H 0.180786 0.342188 0.245184 0.078 Uiso 1 1 calc R U . . .
H2B H 0.012514 0.396267 0.241364 0.078 Uiso 1 1 calc R U . . .

loop_
_atom_site_aniso_label
_atom_site_aniso_U_11
_atom_site_aniso_U_22
_atom_site_aniso_U_33
_atom_site_aniso_U_23
_atom_site_aniso_U_13
_atom_site_aniso_U_12
I1 0.0188(2) 0.0153(2) 0.0205(2) -0.00143(19) 0.00182(18) -0.00200(18)
Sn2 0.0182(3) 0.0169(3) 0.0221(3) -0.0026(3) 0.0034(3) -0.0009(3)
I2 0.0262(2) 0.0311(3) 0.0201(2) -0.0003(2) 0.00330(19) -0.0031(2)
N1 0.029(4) 0.023(3) 0.027(3) -0.001(3) 0.004(3) 0.000(3)
C6 0.035(4) 0.021(4) 0.025(4) -0.004(3) -0.001(3) -0.001(3)
C8 0.042(5) 0.044(6) 0.033(5) -0.003(4) 0.004(4) 0.004(5)
C9 0.052(6) 0.056(7) 0.028(5) 0.001(4) -0.002(4) 0.000(5)
C10 0.032(4) 0.030(4) 0.026(4) -0.003(3) -0.001(3) 0.000(4)
C5 0.031(5) 0.049(6) 0.033(5) 0.002(4) 0.002(4) 0.003(4)
C3 0.099(11) 0.114(13) 0.029(6) -0.011(7) -0.003(6) 0.037(10)
C2 0.080(9) 0.076(9) 0.038(6) -0.011(6) -0.001(6) 0.009(8)

loop_
_atom_type_symbol
_atom_type_description
_atom_type_scat_dispersion_real
_atom_type_scat_dispersion_imag
_atom_type_scat_source
C C 0.0033 0.0016 'International Tables Vol C Tables 4.2.6.8 and 6.1.1.4'
H H 0.0000 0.0000 'International Tables Vol C Tables 4.2.6.8 and 6.1.1.4'
I I -0.4742 1.8119 'International Tables Vol C Tables 4.2.6.8 and 6.1.1.4'
N N 0.0061 0.0033 'International Tables Vol C Tables 4.2.6.8 and 6.1.1.4'
Sn Sn -0.6537 1.4246 'International Tables Vol C Tables 4.2.6.8 and 6.1.1.4'

loop_
_exptl_crystal_face_index_h
_exptl_crystal_face_index_k
_exptl_crystal_face_index_l
_exptl_crystal_face_perp_dist
-10 6 -19 0.0299
11 -4 18 0.0329
10 7 3 0.0517
-11 -6 -5 0.0300
-2 -2 -47 0.0064
2 2 47 0.0024

loop_
_geom_angle_atom_site_label_1
_geom_angle_atom_site_label_2
_geom_angle_atom_site_label_3
_geom_angle
_geom_angle_site_symmetry_1
_geom_angle_site_symmetry_3
_geom_angle_publ_flag
Sn2 I1 Sn2 153.840(16) 3_566 . ?
I1 Sn2 I1 93.620(4) 7_755 5_666 ?
I1 Sn2 I1 93.620(4) 3_466 . ?
I1 Sn2 I1 180.000(16) 7_755 3_466 ?
I1 Sn2 I1 86.380(4) 3_466 5_666 ?
I1 Sn2 I1 86.380(4) 7_755 . ?
I1 Sn2 I1 180.0 . 5_666 ?
I2 Sn2 I1 87.962(13) 5_666 . ?
I2 Sn2 I1 90.106(13) . 7_755 ?
I2 Sn2 I1 87.962(13) . 5_666 ?
I2 Sn2 I1 89.894(13) . 3_466 ?
I2 Sn2 I1 92.039(13) . . ?
I2 Sn2 I1 92.037(13) 5_666 5_666 ?
I2 Sn2 I1 89.894(13) 5_666 7_755 ?
I2 Sn2 I1 90.106(13) 5_666 3_466 ?
I2 Sn2 I2 180.00(2) 5_666 . ?
H1A N1 H1B 109.5 . . ?
H1A N1 H1C 109.5 . . ?
H1B N1 H1C 109.5 . . ?
C6 N1 H1A 109.5 . . ?
C6 N1 H1B 109.5 . . ?
C6 N1 H1C 109.5 . . ?
N1 C6 H6 109.4 . . ?
N1 C6 C10 106.2(6) . . ?
C10 C6 H6 109.4 . . ?
C5 C6 N1 108.6(7) . . ?
C5 C6 H6 109.4 . . ?
C5 C6 C10 113.7(7) . . ?
H8A C8 H8B 107.8 . . ?
C9 C8 H8A 109.1 . . ?
C9 C8 H8B 109.1 . . ?
C10 C8 H8A 109.1 . . ?
C10 C8 H8B 109.1 . . ?
C10 C8 C9 112.5(8) . . ?
C8 C9 H9A 108.3 . . ?
C8 C9 H9B 108.3 . . ?
H9A C9 H9B 107.4 . . ?
C2 C9 C8 116.1(10) . . ?
C2 C9 H9A 108.3 . . ?
C2 C9 H9B 108.3 . . ?
C6 C10 H10A 109.1 . . ?
C6 C10 H10B 109.1 . . ?
C8 C10 C6 112.5(7) . . ?
C8 C10 H10A 109.1 . . ?
C8 C10 H10B 109.1 . . ?
H10A C10 H10B 107.8 . . ?
C6 C5 H5A 109.5 . . ?
C6 C5 H5B 109.5 . . ?
C6 C5 H5C 109.5 . . ?
H5A C5 H5B 109.5 . . ?
H5A C5 H5C 109.5 . . ?
H5B C5 H5C 109.5 . . ?
H3A C3 H3B 109.5 . . ?
H3A C3 H3C 109.5 . . ?
H3B C3 H3C 109.5 . . ?
C2 C3 H3A 109.5 . . ?
C2 C3 H3B 109.5 . . ?
C2 C3 H3C 109.5 . . ?
C9 C2 H2A 108.2 . . ?
C9 C2 H2B 108.2 . . ?
C3 C2 C9 116.5(12) . . ?
C3 C2 H2A 108.2 . . ?
C3 C2 H2B 108.2 . . ?
H2A C2 H2B 107.3 . . ?

loop_
_geom_bond_atom_site_label_1
_geom_bond_atom_site_label_2
_geom_bond_distance
_geom_bond_site_symmetry_2
_geom_bond_publ_flag
I1 Sn2 3.1666(4) 3_566 ?
I1 Sn2 3.1972(4) . ?
Sn2 I2 3.1490(5) 5_666 ?
Sn2 I2 3.1490(5) . ?
N1 H1A 0.9100 . ?
N1 H1B 0.9100 . ?
N1 H1C 0.9100 . ?
N1 C6 1.514(10) . ?
C6 H6 1.0000 . ?
C6 C10 1.542(11) . ?
C6 C5 1.494(12) . ?
C8 H8A 0.9900 . ?
C8 H8B 0.9900 . ?
C8 C9 1.523(13) . ?
C8 C10 1.505(12) . ?
C9 H9A 0.9900 . ?
C9 H9B 0.9900 . ?
C9 C2 1.501(14) . ?
C10 H10A 0.9900 . ?
C10 H10B 0.9900 . ?
C5 H5A 0.9800 . ?
C5 H5B 0.9800 . ?
C5 H5C 0.9800 . ?
C3 H3A 0.9800 . ?
C3 H3B 0.9800 . ?
C3 H3C 0.9800 . ?
C3 C2 1.476(17) . ?
C2 H2A 0.9900 . ?
C2 H2B 0.9900 . ?

loop_
_geom_torsion_atom_site_label_1
_geom_torsion_atom_site_label_2
_geom_torsion_atom_site_label_3
_geom_torsion_atom_site_label_4
_geom_torsion
_geom_torsion_site_symmetry_1
_geom_torsion_site_symmetry_2
_geom_torsion_site_symmetry_3
_geom_torsion_site_symmetry_4
_geom_torsion_publ_flag
N1 C6 C10 C8 167.6(7) . . . . ?
C8 C9 C2 C3 177.6(11) . . . . ?
C9 C8 C10 C6 179.7(8) . . . . ?
C10 C8 C9 C2 -175.9(10) . . . . ?
C5 C6 C10 C8 -72.9(10) . . . . ?

loop_
_exptl_oxdiff_crystal_face_indexfrac_h
_exptl_oxdiff_crystal_face_indexfrac_k
_exptl_oxdiff_crystal_face_indexfrac_l
_exptl_oxdiff_crystal_face_x
_exptl_oxdiff_crystal_face_y
_exptl_oxdiff_crystal_face_z
-9.8870 5.8070 -19.4153 0.0319 0.1290 0.9911
10.9196 -4.1575 18.3699 -0.0687 -0.2825 -0.9568
10.3548 6.9416 2.5931 -0.2268 -0.9433 -0.2423
-11.0971 -5.7468 -5.0845 0.2179 0.9059 0.3631
-2.4833 -1.6465 -46.6497 0.8900 -0.0230 0.4553
2.4833 1.6465 46.6497 -0.8900 0.0230 -0.4553
